data_2019804
loop_
_publ_author_name
'Smith, Graham'

_publ_section_title
;
 Low-dimensional coordination polymeric structures in alkali metal complex
 salts of the herbicide (2,4-dichlorophenoxy)acetic acid (2,4-D)
;
_journal_coeditor_code KY3071
_journal_issue 2
_journal_name_full 'Acta Crystallographica Section C'
_journal_page_first
;
;
_journal_paper_doi 10.1107/S205322961500056X
_journal_volume 71
_journal_year 2015
_chemical_formula_iupac '[Li (C8 H5 Cl2 O3) (H2 O)], 2H2 O'
_chemical_formula_moiety 'C8 H7 Cl2 Li O4, 2(H2 O)'
_chemical_formula_sum 'C8 H11 Cl2 Li O6'
_chemical_formula_weight 281.01
_chemical_name_common 'lithium (2,4-dichlorophenoxy)acetate trihydrate'
_chemical_name_systematic
'Poly[[aqua[\m~3~-2-(2,4-dichlorophenoxy)acetato-\k^3^<i>O</i>^1^:<i>O</i>^1^:<i>O</i>^1'^:]lithium(I)] dihydrate]'
_space_group_IT_number 14
_symmetry_cell_setting monoclinic
_symmetry_space_group_name_Hall '-P 2yn'
_symmetry_space_group_name_H-M 'P 1 21/n 1'
_atom_sites_solution_hydrogens geom
_atom_sites_solution_primary direct
_atom_sites_solution_secondary difmap
_audit_creation_method SHELXL-97
_cell_angle_alpha 90.00
_cell_angle_beta 90.343(5)
_cell_angle_gamma 90.00
_cell_formula_units_Z 4
_cell_length_a 7.8705(4)
_cell_length_b 4.9984(3)
_cell_length_c 30.9367(17)
_cell_measurement_reflns_used 2663
_cell_measurement_temperature 200.0(10)
_cell_measurement_theta_max 28.17
_cell_measurement_theta_min 3.96
_cell_volume 1217.03(12)
_computing_cell_refinement
;
CrysAlis PRO (Agilent, 2013)
;
_computing_data_collection
;
CrysAlis PRO (Agilent, 2013)
;
_computing_data_reduction
;
CrysAlis PRO (Agilent, 2013)
;
_computing_molecular_graphics
;
PLATON (Spek, 2009)
;
_computing_publication_material
;
PLATON (Spek, 2009)
;
_computing_structure_refinement
;
SHELXL97 (Sheldrick, 2008) within WinGX (Farrugia, 2012)
;
_computing_structure_solution
;
SIR92 (Altomare <i>et al.</i>, 1993)
;
_diffrn_ambient_temperature 200.0(10)
_diffrn_detector_area_resol_mean 16.077
_diffrn_measured_fraction_theta_full 0.998
_diffrn_measured_fraction_theta_max 0.998
_diffrn_measurement_device_type 'Oxford Diffraction Gemini-S CCD-detector'
_diffrn_measurement_method '\w scans'
_diffrn_radiation_monochromator graphite
_diffrn_radiation_source 'Enhance (Mo) X-ray source'
_diffrn_radiation_type MoK\a
_diffrn_radiation_wavelength 0.71073
_diffrn_reflns_av_R_equivalents 0.0225
_diffrn_reflns_av_sigmaI/netI 0.0244
_diffrn_reflns_limit_h_max 7
_diffrn_reflns_limit_h_min -9
_diffrn_reflns_limit_k_max 6
_diffrn_reflns_limit_k_min -5
_diffrn_reflns_limit_l_max 38
_diffrn_reflns_limit_l_min -38
_diffrn_reflns_number 7126
_diffrn_reflns_theta_full 26.00
_diffrn_reflns_theta_max 26.00
_diffrn_reflns_theta_min 3.25
_diffrn_standards_number 0
_exptl_absorpt_coefficient_mu 0.543
_exptl_absorpt_correction_T_max 0.981
_exptl_absorpt_correction_T_min 0.930
_exptl_absorpt_correction_type multi-scan
_exptl_absorpt_process_details
;
(CrysAlis PRO; Agilent, 2013)
;
_exptl_crystal_colour colourless
_exptl_crystal_density_diffrn 1.534
_exptl_crystal_density_method 'not measured'
_exptl_crystal_description block
_exptl_crystal_F_000 576
_exptl_crystal_size_max 0.35
_exptl_crystal_size_mid 0.26
_exptl_crystal_size_min 0.20
_refine_diff_density_max 0.239
_refine_diff_density_min -0.223
_refine_ls_extinction_method none
_refine_ls_goodness_of_fit_ref 1.071
_refine_ls_hydrogen_treatment mixed
_refine_ls_matrix_type full
_refine_ls_number_parameters 172
_refine_ls_number_reflns 2391
_refine_ls_number_restraints 7
_refine_ls_restrained_S_all 1.072
_refine_ls_R_factor_all 0.0383
_refine_ls_R_factor_gt 0.0325
_refine_ls_shift/su_max 0.001
_refine_ls_shift/su_mean 0.000
_refine_ls_structure_factor_coef Fsqd
_refine_ls_weighting_details 'calc w=1/[\s^2^(Fo^2^)+(0.0269P)^2^+0.6487P] where P=(Fo^2^+2Fc^2^)/3'
_refine_ls_weighting_scheme calc
_refine_ls_wR_factor_gt 0.0723
_refine_ls_wR_factor_ref 0.0754
_reflns_number_gt 2108
_reflns_number_total 2391
_reflns_threshold_expression I>2\s(I)
_cod_data_source_file ky3071sup1.cif
_cod_data_source_block I
_cod_depositor_comments
;
 Removing duplicate rows from the ATOM_TYPE loop.

 Antanas Vaitkus,
 2018-08-07
;
_cod_original_sg_symbol_H-M 'P 21/n'
_cod_database_code 2019804
_cod_database_fobs_code 2019804

loop_
_symmetry_equiv_pos_as_xyz
'x, y, z'
'-x+1/2, y+1/2, -z+1/2'
'-x, -y, -z'
'x-1/2, -y-1/2, z-1/2'

loop_
_atom_site_aniso_label
_atom_site_aniso_U_11
_atom_site_aniso_U_22
_atom_site_aniso_U_33
_atom_site_aniso_U_12
_atom_site_aniso_U_13
_atom_site_aniso_U_23
Cl2 0.0241(2) 0.0360(3) 0.0386(3) 0.0039(2) -0.0013(2) -0.0050(2)
Cl4 0.0470(3) 0.0540(3) 0.0433(3) -0.0124(3) -0.0187(2) -0.0015(2)
O1W 0.0257(7) 0.0304(7) 0.0384(8) 0.0007(6) -0.0044(6) -0.0051(6)
O11 0.0259(7) 0.0301(7) 0.0286(6) -0.0052(5) 0.0087(5) -0.0091(5)
O13 0.0225(6) 0.0153(6) 0.0325(7) 0.0003(5) 0.0049(5) 0.0012(5)
O14 0.0298(7) 0.0178(6) 0.0239(6) 0.0049(5) 0.0073(5) 0.0010(5)
C1 0.0249(9) 0.0236(8) 0.0215(8) -0.0042(7) 0.0066(7) 0.0012(7)
C2 0.0213(9) 0.0261(9) 0.0222(8) -0.0001(7) 0.0031(7) 0.0038(7)
C3 0.0320(10) 0.0290(9) 0.0238(9) -0.0008(8) 0.0024(7) -0.0021(7)
C4 0.0326(10) 0.0341(10) 0.0264(9) -0.0090(8) -0.0046(8) 0.0045(8)
C5 0.0222(9) 0.0408(11) 0.0403(11) -0.0005(8) 0.0003(8) 0.0085(9)
C6 0.0280(10) 0.0337(10) 0.0367(10) 0.0020(8) 0.0090(8) -0.0001(8)
C12 0.0356(10) 0.0198(8) 0.0287(9) -0.0058(7) 0.0123(8) -0.0039(7)
C13 0.0160(8) 0.0183(8) 0.0221(8) -0.0006(6) -0.0004(6) 0.0004(6)
Li1 0.0238(15) 0.0167(13) 0.0276(14) -0.0002(11) 0.0036(12) 0.0000(11)
O2W 0.0335(8) 0.0298(7) 0.0588(10) -0.0001(6) -0.0095(7) -0.0035(7)
O3W 0.0268(7) 0.0278(7) 0.0523(9) 0.0018(6) -0.0068(6) 0.0009(6)

loop_
_atom_site_type_symbol
_atom_site_label
_atom_site_fract_x
_atom_site_fract_y
_atom_site_fract_z
_atom_site_U_iso_or_equiv
_atom_site_thermal_displace_type
_atom_site_calc_flag
_atom_site_refinement_flags
_atom_site_occupancy
Cl Cl2 1.27919(6) -0.12915(9) 0.589110(10) 0.0329(2) Uani d . 1.000
Cl Cl4 0.69450(7) -0.32482(12) 0.50398(2) 0.0482(2) Uani d . 1.000
O O1W 0.53927(17) -0.1305(3) 0.68571(4) 0.0315(4) Uani d D 1.000
O O11 1.09103(16) 0.2868(2) 0.63187(4) 0.0282(4) Uani d . 1.000
O O13 0.91847(14) 0.0867(2) 0.70030(4) 0.0234(4) Uani d . 1.000
O O14 0.82594(15) 0.4876(2) 0.72053(4) 0.0238(4) Uani d . 1.000
C C1 0.9901(2) 0.1520(3) 0.60290(5) 0.0233(5) Uani d . 1.000
C C2 1.0678(2) -0.0509(3) 0.57930(5) 0.0232(5) Uani d . 1.000
C C3 0.9783(2) -0.1965(4) 0.54875(6) 0.0283(5) Uani d . 1.000
C C4 0.8087(2) -0.1391(4) 0.54187(6) 0.0311(6) Uani d . 1.000
C C5 0.7290(2) 0.0595(4) 0.56468(6) 0.0344(6) Uani d . 1.000
C C6 0.8202(2) 0.2046(4) 0.59526(6) 0.0328(6) Uani d . 1.000
C C12 1.0111(2) 0.4701(3) 0.66080(6) 0.0280(5) Uani d . 1.000
C C13 0.9095(2) 0.3348(3) 0.69635(5) 0.0188(5) Uani d . 1.000
Li Li1 0.7439(4) -0.1484(5) 0.72192(9) 0.0227(8) Uani d . 1.000
O O2W 0.47121(19) 0.3859(3) 0.64621(5) 0.0407(5) Uani d D 1.000
O O3W 1.23705(18) -0.0636(3) 0.73011(5) 0.0357(4) Uani d D 1.000
H H3 1.03270 -0.33390 0.53270 0.0340 Uiso c R 1.000
H H5 0.61230 0.09750 0.55960 0.0410 Uiso c R 1.000
H H6 0.76500 0.34180 0.61110 0.0390 Uiso c R 1.000
H H11W 0.446(2) -0.115(5) 0.6995(7) 0.0470 Uiso d D 1.000
H H12W 0.523(3) -0.279(4) 0.6722(7) 0.0470 Uiso d D 1.000
H H121 0.93430 0.58810 0.64400 0.0340 Uiso c R 1.000
H H122 1.09950 0.58420 0.67430 0.0340 Uiso c R 1.000
H H21W 0.374(2) 0.359(5) 0.6351(8) 0.0610 Uiso d D 1.000
H H22W 0.498(3) 0.233(4) 0.6570(8) 0.0610 Uiso d D 1.000
H H31W 1.141(2) -0.038(5) 0.7176(7) 0.0530 Uiso d D 1.000
H H32W 1.233(3) -0.213(4) 0.7433(8) 0.0530 Uiso d D 1.000

loop_
_atom_type_symbol
_atom_type_description
_atom_type_scat_dispersion_real
_atom_type_scat_dispersion_imag
_atom_type_scat_source
C C 0.0033 0.0016 'International Tables Vol C Tables 4.2.6.8 and 6.1.1.4'
H H 0.0000 0.0000 'International Tables Vol C Tables 4.2.6.8 and 6.1.1.4'
O O 0.0106 0.0060 'International Tables Vol C Tables 4.2.6.8 and 6.1.1.4'
Cl Cl 0.1484 0.1585 'International Tables Vol C Tables 4.2.6.8 and 6.1.1.4'
Li Li -0.0003 0.0001 'International Tables Vol C Tables 4.2.6.8 and 6.1.1.4'

loop_
_geom_angle_atom_site_label_1
_geom_angle_atom_site_label_2
_geom_angle_atom_site_label_3
_geom_angle_site_symmetry_1
_geom_angle_site_symmetry_3
_geom_angle
_geom_angle_publ_flag
O1W Li1 O14 . 1_545 107.71(14) no
O1W Li1 O14 . 2_646 105.43(15) no
O1W Li1 O13 . . 111.01(14) no
O13 Li1 O14 . 2_646 107.67(13) no
O14 Li1 O14 1_545 2_646 115.90(14) no
O13 Li1 O14 . 1_545 109.09(16) no
Li1 O14 Li1 1_565 2_656 102.01(13) no
Li1 O1W H11W . . 115.1(14) no
Li1 O1W H12W . . 111.0(15) no
C1 O11 C12 . . 117.96(13) no
C13 O13 Li1 . . 126.78(13) no
C13 O14 Li1 . 1_565 139.60(14) no
C13 O14 Li1 . 2_656 118.28(12) no
H11W O1W H12W . . 101(2) no
H21W O2W H22W . . 104(2) no
H31W O3W H32W . . 108(2) no
O11 C1 C2 . . 116.48(14) no
C2 C1 C6 . . 118.44(15) no
O11 C1 C6 . . 125.07(15) no
Cl2 C2 C3 . . 119.03(12) no
Cl2 C2 C1 . . 119.75(12) no
C1 C2 C3 . . 121.20(15) no
C2 C3 C4 . . 118.96(17) no
C3 C4 C5 . . 121.04(17) no
Cl4 C4 C5 . . 119.76(13) no
Cl4 C4 C3 . . 119.20(15) no
C4 C5 C6 . . 119.49(15) no
C1 C6 C5 . . 120.86(17) no
O11 C12 C13 . . 113.75(12) no
O13 C13 O14 . . 125.08(15) no
O13 C13 C12 . . 118.85(14) no
O14 C13 C12 . . 116.03(13) no
C2 C3 H3 . . 121.00 no
C4 C3 H3 . . 121.00 no
C4 C5 H5 . . 120.00 no
C6 C5 H5 . . 120.00 no
C5 C6 H6 . . 120.00 no
C1 C6 H6 . . 120.00 no
O11 C12 H122 . . 109.00 no
C13 C12 H121 . . 109.00 no
C13 C12 H122 . . 109.00 no
H121 C12 H122 . . 108.00 no
O11 C12 H121 . . 109.00 no

loop_
_geom_bond_atom_site_label_1
_geom_bond_atom_site_label_2
_geom_bond_site_symmetry_2
_geom_bond_distance
_geom_bond_publ_flag
Li1 O1W . 1.958(3) no
Li1 O13 . 1.931(3) no
Li1 O14 1_545 1.931(3) no
Li1 O14 2_646 1.986(3) no
Cl2 C2 . 1.7341(16) no
Cl4 C4 . 1.7409(19) no
O11 C1 . 1.371(2) no
O11 C12 . 1.429(2) no
O13 C13 . 1.2481(18) no
O14 C13 . 1.2575(19) no
O1W H11W . 0.855(18) no
O1W H12W . 0.86(2) no
O2W H21W . 0.848(18) no
O2W H22W . 0.86(2) no
O3W H32W . 0.85(2) no
O3W H31W . 0.857(17) no
C1 C6 . 1.382(2) no
C1 C2 . 1.393(2) no
C2 C3 . 1.382(2) no
C3 C4 . 1.381(2) no
C4 C5 . 1.372(3) no
C5 C6 . 1.389(3) no
C12 C13 . 1.522(2) no
C3 H3 . 0.9500 no
C5 H5 . 0.9500 no
C6 H6 . 0.9500 no
C12 H121 . 0.9900 no
C12 H122 . 0.9900 no

loop_
_geom_hbond_atom_site_label_D
_geom_hbond_atom_site_label_H
_geom_hbond_atom_site_label_A
_geom_hbond_site_symmetry_A
_geom_hbond_distance_DH
_geom_hbond_distance_HA
_geom_hbond_distance_DA
_geom_hbond_angle_DHA
_geom_hbond_publ_flag
O1W H11W O3W 1_455 0.855(18) 1.920(18) 2.774(2) 178(2) yes
O1W H12W O2W 1_545 0.86(2) 1.90(2) 2.760(2) 175(2) yes
O2W H21W O11 1_455 0.848(18) 2.258(16) 3.063(2) 159(2) yes
O2W H22W O1W . 0.86(2) 2.05(2) 2.904(2) 174(2) yes
O3W H31W O13 . 0.857(17) 1.932(17) 2.7702(18) 166(2) yes
O3W H32W O3W 2_746 0.85(2) 1.95(2) 2.793(2) 170(2) yes
C6 H6 O2W . 0.95 2.5700 3.302(2) 134 no

loop_
_geom_torsion_atom_site_label_1
_geom_torsion_atom_site_label_2
_geom_torsion_atom_site_label_3
_geom_torsion_atom_site_label_4
_geom_torsion_site_symmetry_1
_geom_torsion_site_symmetry_3
_geom_torsion_site_symmetry_4
_geom_torsion
_geom_torsion_publ_flag
C12 O11 C1 C2 . . . -171.51(13) no
C12 O11 C1 C6 . . . 9.3(2) no
C1 O11 C12 C13 . . . 72.75(17) no
Li1 O13 C13 O14 . . . 31.9(3) no
Li1 O13 C13 C12 . . . -150.39(16) no
C13 O13 Li1 O1W . . . 61.1(2) no
C13 O13 Li1 O14 . . 1_545 179.59(14) no
C13 O13 Li1 O14 . . 2_646 -53.9(2) no
Li1 O14 C13 O13 1_565 . . -166.17(18) no
Li1 O14 C13 C12 1_565 . . 16.1(3) no
Li1 O14 C13 O13 2_656 . . 18.3(2) no
Li1 O14 C13 C12 2_656 . . -159.49(14) no
C13 O14 Li1 O1W . 1_565 1_565 79.5(2) no
C13 O14 Li1 O13 . 1_565 1_565 -41.1(3) no
C13 O14 Li1 O14 . 1_565 2_656 -162.81(17) no
C13 O14 Li1 O14 . 2_656 2_646 -41.9(2) no
C13 O14 Li1 O1W . 2_656 2_656 77.12(17) no
C13 O14 Li1 O13 . 2_656 2_656 -164.31(13) no
O11 C1 C2 Cl2 . . . 2.6(2) no
O11 C1 C2 C3 . . . -178.98(15) no
C6 C1 C2 Cl2 . . . -178.14(13) no
C6 C1 C2 C3 . . . 0.3(2) no
O11 C1 C6 C5 . . . 178.96(16) no
C2 C1 C6 C5 . . . -0.2(3) no
Cl2 C2 C3 C4 . . . 178.14(14) no
C1 C2 C3 C4 . . . -0.3(3) no
C2 C3 C4 Cl4 . . . -179.11(14) no
C2 C3 C4 C5 . . . 0.2(3) no
Cl4 C4 C5 C6 . . . 179.16(15) no
C3 C4 C5 C6 . . . -0.2(3) no
C4 C5 C6 C1 . . . 0.2(3) no
O11 C12 C13 O13 . . . 7.5(2) no
O11 C12 C13 O14 . . . -174.58(14) no
